data_7711810
loop_
_publ_author_name
'Shen, Yu-Hsuan'
'Ghiviriga, Ion'
'Abboud, Khalil A.'
'Schanze, Kirk'
'Veige, Adam Steven'

_publ_section_title
;
 iClick Synthesis of Network Metallopolymers
;
_journal_name_full 'Dalton Transactions'
_journal_paper_doi 10.1039/D2DT01624A
_journal_year 2022
_chemical_formula_sum 'C30 H24 Au2 N6 P2'
_chemical_formula_weight 924.42
_space_group_crystal_system monoclinic
_space_group_IT_number 15
_space_group_name_Hall '-C 2yc'
_space_group_name_H-M_alt 'C 1 2/c 1'
_atom_sites_solution_hydrogens geom
_atom_sites_solution_primary direct
_atom_sites_solution_secondary difmap
_audit_creation_method SHELXL-2018/3
_audit_update_record
;
2022-10-06 deposited with the CCDC.	2022-11-15 downloaded from the CCDC.
;
_cell_angle_alpha 90
_cell_angle_beta 97.1990(10)
_cell_angle_gamma 90
_cell_formula_units_Z 4
_cell_length_a 17.3378(7)
_cell_length_b 13.2670(5)
_cell_length_c 12.2141(4)
_cell_measurement_reflns_used 9878
_cell_measurement_temperature 100(2)
_cell_measurement_theta_max 32.83
_cell_measurement_theta_min 2.37
_cell_volume 2787.35(18)
_computing_cell_refinement 'Bruker APEX3 (Bruker, 2019)'
_computing_data_collection 'Bruker APEX3 (Bruker, 2019)'
_computing_data_reduction 'Bruker Apex3 SAINT (Bruker, 2019)'
_computing_molecular_graphics 'XP in SHELXTL-plus, Bruker 2019'
_computing_publication_material 'SHELXL2015, Sheldrick, G. M. 2019'
_computing_structure_refinement 'SHELXL2015, Sheldrick G. M. 2019'
_computing_structure_solution 'SHELXS2015, Sheldrick G. M. 2019'
_diffrn_ambient_temperature 100(2)
_diffrn_measured_fraction_theta_full 0.983
_diffrn_measured_fraction_theta_max 0.913
_diffrn_measurement_device_type 'D8 Venture with PHOTON III'
_diffrn_measurement_method 'phi and omega scans'
_diffrn_radiation_type MoK\a
_diffrn_radiation_wavelength 0.71073
_diffrn_reflns_av_R_equivalents 0.0437
_diffrn_reflns_av_unetI/netI 0.0337
_diffrn_reflns_Laue_measured_fraction_full 0.983
_diffrn_reflns_Laue_measured_fraction_max 0.913
_diffrn_reflns_limit_h_max 26
_diffrn_reflns_limit_h_min -25
_diffrn_reflns_limit_k_max 20
_diffrn_reflns_limit_k_min -20
_diffrn_reflns_limit_l_max 14
_diffrn_reflns_limit_l_min -18
_diffrn_reflns_number 40363
_diffrn_reflns_point_group_measured_fraction_full 0.983
_diffrn_reflns_point_group_measured_fraction_max 0.913
_diffrn_reflns_theta_full 25.242
_diffrn_reflns_theta_max 33.208
_diffrn_reflns_theta_min 1.939
_diffrn_source 'micro source 3.0'
_exptl_absorpt_coefficient_mu 10.662
_exptl_absorpt_correction_T_max 0.4213
_exptl_absorpt_correction_T_min 0.1812
_exptl_absorpt_correction_type multi-scan
_exptl_absorpt_process_details 'Sheldrick, G. M., sadabs (2015). Acta Cryst. C71, 3-8.'
_exptl_crystal_colour colourless
_exptl_crystal_density_diffrn 2.203
_exptl_crystal_description plate
_exptl_crystal_F_000 1736
_exptl_crystal_size_max 0.200
_exptl_crystal_size_mid 0.090
_exptl_crystal_size_min 0.060
_exptl_transmission_factor_max 0.3841
_exptl_transmission_factor_min 0.2174
_refine_diff_density_max 1.052
_refine_diff_density_min -1.812
_refine_diff_density_rms 0.262
_refine_ls_extinction_method none
_refine_ls_goodness_of_fit_ref 1.142
_refine_ls_hydrogen_treatment constr
_refine_ls_matrix_type full
_refine_ls_number_parameters 183
_refine_ls_number_reflns 4885
_refine_ls_number_restraints 0
_refine_ls_restrained_S_all 1.142
_refine_ls_R_factor_all 0.0324
_refine_ls_R_factor_gt 0.0283
_refine_ls_shift/su_max 0.001
_refine_ls_shift/su_mean 0.000
_refine_ls_structure_factor_coef Fsqd
_refine_ls_weighting_details 'w=1/[\s^2^(Fo^2^)+(0.0222P)^2^+7.8481P] where P=(Fo^2^+2Fc^2^)/3'
_refine_ls_weighting_scheme calc
_refine_ls_wR_factor_gt 0.0621
_refine_ls_wR_factor_ref 0.0640
_reflns_Friedel_coverage 0.000
_reflns_number_gt 4288
_reflns_number_total 4885
_reflns_threshold_expression 'I > 2\s(I)'
_cod_data_source_file d2dt01624a2.cif
_cod_data_source_block shen13
_cod_original_sg_symbol_H-M 'C 2/c'
_cod_database_code 7711810
_shelx_shelxl_version_number 2018/3
_shelx_space_group_comment
; 
The symmetry employed for this shelxl refinement is uniquely defined 
by the following loop, which should always be used as a source of 
symmetry information in preference to the above space-group names. 
They are only intended as comments. 
;
_shelx_estimated_absorpt_t_min 0.224
_shelx_estimated_absorpt_t_max 0.567
_publcif_funding_html
;
;

loop_
_space_group_symop_operation_xyz
'x, y, z'
'-x, y, -z+1/2'
'x+1/2, y+1/2, z'
'-x+1/2, y+1/2, -z+1/2'
'-x, -y, -z'
'x, -y, z-1/2'
'-x+1/2, -y+1/2, -z'
'x+1/2, -y+1/2, z-1/2'

loop_
_atom_site_label
_atom_site_type_symbol
_atom_site_fract_x
_atom_site_fract_y
_atom_site_fract_z
_atom_site_U_iso_or_equiv
_atom_site_adp_type
_atom_site_occupancy
_atom_site_site_symmetry_order
_atom_site_calc_flag
_atom_site_refinement_flags_posn
_atom_site_refinement_flags_adp
_atom_site_refinement_flags_occupancy
_atom_site_disorder_assembly
_atom_site_disorder_group
Au Au 0.08086(2) 0.75261(2) 1.18729(2) 0.02228(6) Uani 1 1 d . . . . .
P1 P 0.17230(4) 0.85299(5) 1.27416(5) 0.02002(13) Uani 1 1 d . . . . .
N1 N -0.03399(15) 0.6710(2) 1.0240(2) 0.0337(5) Uani 1 1 d . . . . .
N2 N -0.00105(16) 0.6554(2) 1.1117(2) 0.0338(5) Uani 1 1 d . . . . .
N3 N -0.0685(2) 0.6794(4) 0.9381(3) 0.0672(12) Uani 1 1 d . . . . .
C1 C 0.21536(15) 0.79695(18) 1.4034(2) 0.0204(4) Uani 1 1 d . . . . .
C2 C 0.21838(16) 0.69198(19) 1.4110(2) 0.0235(5) Uani 1 1 d . . . . .
H2A H 0.196581 0.652131 1.350275 0.028 Uiso 1 1 calc R U . . .
C3 C 0.25290(15) 0.6453(2) 1.5064(2) 0.0245(5) Uani 1 1 d . . . . .
H3A H 0.254969 0.573835 1.510334 0.029 Uiso 1 1 calc R U . . .
C11 C 0.13619(15) 0.97484(18) 1.3105(2) 0.0231(5) Uani 1 1 d . . . . .
C12 C 0.0930(2) 0.9831(2) 1.3988(3) 0.0375(7) Uani 1 1 d . . . . .
H12A H 0.083748 0.925336 1.441341 0.045 Uiso 1 1 calc R U . . .
C13 C 0.0633(2) 1.0768(3) 1.4244(4) 0.0468(9) Uani 1 1 d . . . . .
H13A H 0.034443 1.082802 1.485264 0.056 Uiso 1 1 calc R U . . .
C14 C 0.07555(18) 1.1607(2) 1.3625(3) 0.0408(8) Uani 1 1 d . . . . .
H14A H 0.054381 1.223897 1.379840 0.049 Uiso 1 1 calc R U . . .
C15 C 0.11825(19) 1.1528(2) 1.2760(3) 0.0381(7) Uani 1 1 d . . . . .
H15A H 0.127346 1.211025 1.234156 0.046 Uiso 1 1 calc R U . . .
C16 C 0.14842(18) 1.0604(2) 1.2487(3) 0.0305(6) Uani 1 1 d . . . . .
H16A H 0.177392 1.055474 1.187804 0.037 Uiso 1 1 calc R U . . .
C21 C 0.25285(15) 0.88233(18) 1.1976(2) 0.0228(5) Uani 1 1 d . . . . .
C22 C 0.24820(17) 0.8590(2) 1.0858(2) 0.0271(5) Uani 1 1 d . . . . .
H22A H 0.203827 0.825213 1.049748 0.033 Uiso 1 1 calc R U . . .
C23 C 0.30927(19) 0.8858(2) 1.0271(3) 0.0328(6) Uani 1 1 d . . . . .
H23A H 0.306060 0.870202 0.950720 0.039 Uiso 1 1 calc R U . . .
C24 C 0.37391(18) 0.9344(2) 1.0784(3) 0.0339(6) Uani 1 1 d . . . . .
H24A H 0.414936 0.952493 1.037466 0.041 Uiso 1 1 calc R U . . .
C25 C 0.37926(17) 0.9570(2) 1.1901(3) 0.0331(6) Uani 1 1 d . . . . .
H25A H 0.424173 0.990081 1.225635 0.040 Uiso 1 1 calc R U . . .
C26 C 0.31905(16) 0.9314(2) 1.2500(2) 0.0278(5) Uani 1 1 d . . . . .
H26A H 0.322725 0.947203 1.326320 0.033 Uiso 1 1 calc R U . . .

loop_
_atom_site_aniso_label
_atom_site_aniso_U_11
_atom_site_aniso_U_22
_atom_site_aniso_U_33
_atom_site_aniso_U_23
_atom_site_aniso_U_13
_atom_site_aniso_U_12
Au 0.02221(7) 0.02279(7) 0.02168(7) -0.00133(3) 0.00214(4) -0.00402(3)
P1 0.0206(3) 0.0181(3) 0.0212(3) 0.0009(2) 0.0017(2) -0.0014(2)
N1 0.0237(11) 0.0448(14) 0.0334(13) -0.0003(11) 0.0071(10) -0.0131(10)
N2 0.0330(13) 0.0354(13) 0.0332(13) -0.0056(10) 0.0048(10) -0.0152(10)
N3 0.049(2) 0.109(3) 0.0399(17) 0.0126(19) -0.0080(15) -0.043(2)
C1 0.0229(11) 0.0168(10) 0.0217(11) 0.0007(8) 0.0033(9) -0.0007(8)
C2 0.0301(13) 0.0181(10) 0.0215(11) -0.0020(9) 0.0006(9) -0.0025(9)
C3 0.0319(14) 0.0153(10) 0.0253(13) -0.0006(8) 0.0002(10) -0.0014(8)
C11 0.0196(11) 0.0194(10) 0.0298(13) -0.0002(9) 0.0007(9) 0.0002(8)
C12 0.0389(17) 0.0276(13) 0.0497(18) 0.0004(13) 0.0198(14) 0.0007(12)
C13 0.0410(19) 0.0364(16) 0.067(2) -0.0104(16) 0.0247(17) 0.0027(14)
C14 0.0273(14) 0.0246(13) 0.070(2) -0.0091(14) 0.0031(14) 0.0048(11)
C15 0.0310(15) 0.0218(12) 0.060(2) 0.0056(13) -0.0009(14) 0.0025(11)
C16 0.0300(14) 0.0240(12) 0.0373(15) 0.0057(11) 0.0039(11) 0.0018(10)
C21 0.0228(11) 0.0190(10) 0.0270(12) 0.0030(9) 0.0052(9) 0.0012(8)
C22 0.0313(13) 0.0229(11) 0.0276(13) 0.0027(9) 0.0056(10) 0.0003(10)
C23 0.0428(17) 0.0246(12) 0.0342(15) 0.0038(11) 0.0167(13) 0.0049(11)
C24 0.0308(14) 0.0238(12) 0.0508(18) 0.0089(12) 0.0193(13) 0.0051(11)
C25 0.0224(13) 0.0274(13) 0.0503(18) 0.0068(12) 0.0071(12) 0.0008(10)
C26 0.0244(13) 0.0279(12) 0.0313(14) 0.0029(10) 0.0042(10) 0.0004(10)

loop_
_atom_type_symbol
_atom_type_description
_atom_type_scat_dispersion_real
_atom_type_scat_dispersion_imag
_atom_type_scat_source
C C 0.0033 0.0016 'International Tables Vol C Tables 4.2.6.8 and 6.1.1.4'
H H 0.0000 0.0000 'International Tables Vol C Tables 4.2.6.8 and 6.1.1.4'
Au Au -2.0133 8.8022 'International Tables Vol C Tables 4.2.6.8 and 6.1.1.4'
N N 0.0061 0.0033 'International Tables Vol C Tables 4.2.6.8 and 6.1.1.4'
P P 0.1023 0.0942 'International Tables Vol C Tables 4.2.6.8 and 6.1.1.4'

loop_
_geom_angle_atom_site_label_1
_geom_angle_atom_site_label_2
_geom_angle_atom_site_label_3
_geom_angle
_geom_angle_site_symmetry_1
_geom_angle_site_symmetry_3
_geom_angle_publ_flag
N2 Au P1 177.52(8) . . ?
N2 Au Au 68.57(8) . 2_557 ?
P1 Au Au 111.504(17) . 2_557 ?
C11 P1 C21 104.29(12) . . ?
C11 P1 C1 105.64(12) . . ?
C21 P1 C1 106.02(12) . . ?
C11 P1 Au 113.74(9) . . ?
C21 P1 Au 115.36(9) . . ?
C1 P1 Au 110.99(8) . . ?
N3 N1 N2 175.1(4) . . ?
N1 N2 Au 122.2(2) . . ?
C2 C1 C3 119.1(2) . 7_568 ?
C2 C1 P1 118.27(18) . . ?
C3 C1 P1 122.61(19) 7_568 . ?
C3 C2 C1 120.7(2) . . ?
C3 C2 H2A 119.7 . . ?
C1 C2 H2A 119.7 . . ?
C2 C3 C1 120.2(2) . 7_568 ?
C2 C3 H3A 119.9 . . ?
C1 C3 H3A 119.9 7_568 . ?
C12 C11 C16 119.3(3) . . ?
C12 C11 P1 119.8(2) . . ?
C16 C11 P1 120.9(2) . . ?
C11 C12 C13 119.5(3) . . ?
C11 C12 H12A 120.3 . . ?
C13 C12 H12A 120.3 . . ?
C14 C13 C12 120.7(3) . . ?
C14 C13 H13A 119.6 . . ?
C12 C13 H13A 119.6 . . ?
C15 C14 C13 119.9(3) . . ?
C15 C14 H14A 120.1 . . ?
C13 C14 H14A 120.1 . . ?
C14 C15 C16 120.6(3) . . ?
C14 C15 H15A 119.7 . . ?
C16 C15 H15A 119.7 . . ?
C15 C16 C11 120.0(3) . . ?
C15 C16 H16A 120.0 . . ?
C11 C16 H16A 120.0 . . ?
C22 C21 C26 119.6(2) . . ?
C22 C21 P1 120.2(2) . . ?
C26 C21 P1 120.1(2) . . ?
C21 C22 C23 119.5(3) . . ?
C21 C22 H22A 120.2 . . ?
C23 C22 H22A 120.2 . . ?
C24 C23 C22 120.8(3) . . ?
C24 C23 H23A 119.6 . . ?
C22 C23 H23A 119.6 . . ?
C23 C24 C25 120.0(3) . . ?
C23 C24 H24A 120.0 . . ?
C25 C24 H24A 120.0 . . ?
C24 C25 C26 120.1(3) . . ?
C24 C25 H25A 119.9 . . ?
C26 C25 H25A 119.9 . . ?
C25 C26 C21 119.9(3) . . ?
C25 C26 H26A 120.0 . . ?
C21 C26 H26A 120.0 . . ?

loop_
_geom_bond_atom_site_label_1
_geom_bond_atom_site_label_2
_geom_bond_distance
_geom_bond_site_symmetry_2
_geom_bond_publ_flag
Au N2 2.051(2) . ?
Au P1 2.2341(7) . ?
Au Au 3.3594(2) 2_557 ?
P1 C11 1.809(3) . ?
P1 C21 1.818(3) . ?
P1 C1 1.818(3) . ?
N1 N3 1.146(4) . ?
N1 N2 1.168(4) . ?
C1 C2 1.396(4) . ?
C1 C3 1.397(3) 7_568 ?
C2 C3 1.387(4) . ?
C2 H2A 0.9500 . ?
C3 H3A 0.9500 . ?
C11 C12 1.393(4) . ?
C11 C16 1.394(4) . ?
C12 C13 1.396(4) . ?
C12 H12A 0.9500 . ?
C13 C14 1.377(5) . ?
C13 H13A 0.9500 . ?
C14 C15 1.368(5) . ?
C14 H14A 0.9500 . ?
C15 C16 1.390(4) . ?
C15 H15A 0.9500 . ?
C16 H16A 0.9500 . ?
C21 C22 1.392(4) . ?
C21 C26 1.403(4) . ?
C22 C23 1.397(4) . ?
C22 H22A 0.9500 . ?
C23 C24 1.374(5) . ?
C23 H23A 0.9500 . ?
C24 C25 1.389(5) . ?
C24 H24A 0.9500 . ?
C25 C26 1.390(4) . ?
C25 H25A 0.9500 . ?
C26 H26A 0.9500 . ?
